data_4344187
loop_
_publ_author_name
'Banks, E.'
'Greenblatt, M.'
'Post, B.'

_publ_section_title
;
 The crystal structures of synthetic spodiosites. Ca2 V O4 Cl and Ca2 As
 O4 Cl
;
_journal_name_full 'Inorganic Chemistry'
_journal_page_first 2259
_journal_page_last 2264
_journal_volume 9
_journal_year 1970
_chemical_formula_sum 'As Ca2 Cl O4'
_chemical_name_systematic 'Ca2 (As O4) Cl'
_space_group_IT_number 57
_symmetry_space_group_name_Hall '-P 2c 2b'
_symmetry_space_group_name_H-M 'P b c m'
_cell_angle_alpha 90
_cell_angle_beta 90
_cell_angle_gamma 90
_cell_formula_units_Z 4
_cell_length_a 6.318
_cell_length_b 7.108
_cell_length_c 11.058
_cell_volume 496.596
_citation_journal_id_ASTM INOCAJ
_cod_data_source_file Banks_INOCAJ_1970_1178.cif
_cod_data_source_block As1Ca2Cl1O4
_cod_original_cell_volume 496.5964
_cod_original_formula_sum 'As1 Ca2 Cl1 O4'
_cod_database_code 4344187

loop_
_symmetry_equiv_pos_as_xyz
x,y,z
-x,-y,z+1/2
x,-y+1/2,-z
-x,y+1/2,-z+1/2
-x,-y,-z
x,y,-z-1/2
-x,y-1/2,z
x,-y-1/2,z-1/2

loop_
_atom_site_label
_atom_site_type_symbol
_atom_site_fract_x
_atom_site_fract_y
_atom_site_fract_z
_atom_site_occupancy
_atom_site_U_iso_or_equiv
As1 As+5 0.12909 0.25 0 1 0.0
Ca2 Ca+2 0.1384 0.4764 0.25 1 0.0
O2 O-2 0.71 0.5669 0.5272 1 0.0
O1 O-2 0.0297 0.7352 0.3774 1 0.0
Cl1 Cl-1 0.4958 0.2007 0.25 1 0.0
Ca1 Ca+2 0.6252 0.25 0 1 0.0
